data_7227410
loop_
_publ_author_name
'Xu, Guohong'
'Tang, Bei-bei'
'Hao, Liang'
'Liu, Gui-lei'
'Li, Hui'

_publ_section_title
;
 Ligand-dependent assembly of dinuclear, linear tetranuclear and
 one-dimensional Zn(ii) complexes with an aroylhydrazone Schiff base
;
_journal_issue 5
_journal_name_full CrystEngComm
_journal_page_first 781
_journal_paper_doi 10.1039/C6CE02292H
_journal_volume 19
_journal_year 2017
_chemical_formula_sum 'C42 H44 N6 O21 S Zn4'
_chemical_formula_weight 1262.37
_chemical_name_systematic
; 
 ? 
;
_space_group_IT_number 15
_symmetry_cell_setting monoclinic
_symmetry_space_group_name_Hall '-C 2yc'
_symmetry_space_group_name_H-M 'C 1 2/c 1'
_atom_sites_solution_hydrogens geom
_atom_sites_solution_primary direct
_atom_sites_solution_secondary difmap
_audit_creation_method SHELXL-97
_audit_update_record
;
2013-05-13 deposited with the CCDC.
2017-01-09 downloaded from the CCDC.
;
_cell_angle_alpha 90.00
_cell_angle_beta 129.94(3)
_cell_angle_gamma 90.00
_cell_formula_units_Z 8
_cell_length_a 38.142(8)
_cell_length_b 11.411(2)
_cell_length_c 29.647(6)
_cell_measurement_temperature 153.1500
_cell_volume 9893(5)
_computing_structure_refinement 'SHELXL-97 (Sheldrick, 1997)'
_computing_structure_solution 'SHELXS-97 (Sheldrick, 1990)'
_diffrn_ambient_temperature 153.1500
_diffrn_measured_fraction_theta_full 0.991
_diffrn_measured_fraction_theta_max 0.991
_diffrn_radiation_monochromator graphite
_diffrn_radiation_source 'fine-focus sealed tube'
_diffrn_radiation_type MoK\a
_diffrn_radiation_wavelength 0.71073
_diffrn_reflns_av_R_equivalents 0.0514
_diffrn_reflns_av_sigmaI/netI 0.0501
_diffrn_reflns_limit_h_max 50
_diffrn_reflns_limit_h_min -52
_diffrn_reflns_limit_k_max 15
_diffrn_reflns_limit_k_min -15
_diffrn_reflns_limit_l_max 40
_diffrn_reflns_limit_l_min -39
_diffrn_reflns_number 57944
_diffrn_reflns_theta_full 29.19
_diffrn_reflns_theta_max 29.19
_diffrn_reflns_theta_min 1.92
_exptl_absorpt_coefficient_mu 2.044
_exptl_absorpt_correction_T_max 1.0000
_exptl_absorpt_correction_T_min 0.7669
_exptl_absorpt_correction_type multi-scan
_exptl_crystal_colour Yellow
_exptl_crystal_density_diffrn 1.695
_exptl_crystal_density_method 'not measured'
_exptl_crystal_description Chip
_exptl_crystal_F_000 5136
_exptl_crystal_size_max 0.1700
_exptl_crystal_size_mid 0.1100
_exptl_crystal_size_min 0.0650
_refine_diff_density_max 1.514
_refine_diff_density_min -1.798
_refine_diff_density_rms 0.308
_refine_ls_extinction_method none
_refine_ls_goodness_of_fit_ref 1.061
_refine_ls_hydrogen_treatment mixed
_refine_ls_matrix_type full
_refine_ls_number_parameters 675
_refine_ls_number_reflns 13281
_refine_ls_number_restraints 1
_refine_ls_restrained_S_all 1.063
_refine_ls_R_factor_all 0.0931
_refine_ls_R_factor_gt 0.0730
_refine_ls_shift/su_max 0.001
_refine_ls_shift/su_mean 0.000
_refine_ls_structure_factor_coef Fsqd
_refine_ls_weighting_details 'calc w=1/[\s^2^(Fo^2^)+(0.1181P)^2^+44.0642P] where P=(Fo^2^+2Fc^2^)/3'
_refine_ls_weighting_scheme calc
_refine_ls_wR_factor_gt 0.2008
_refine_ls_wR_factor_ref 0.2215
_reflns_number_gt 10843
_reflns_number_total 13281
_reflns_threshold_expression >2sigma(I)
_cod_data_source_file c6ce02292h2.cif
_cod_data_source_block bo2319
_cod_depositor_comments
;
The following automatic conversions were performed:

'_symmetry_cell_setting' value 'Monoclinic' changed to 'monoclinic'
according to
/usr/data/users/saulius/crontab/automatic-downloads/rss-feeds/RSC/lib/dictionaries/cif_core.dic
dictionary named 'cif_core.dic' version 2.4.2 from 2011-04-26.

'_exptl_absorpt_correction_type' value 'Multi-scan' changed to
'multi-scan' according to
/usr/data/users/saulius/crontab/automatic-downloads/rss-feeds/RSC/lib/dictionaries/cif_core.dic
dictionary named 'cif_core.dic' version 2.4.2 from 2011-04-26.

Automatic conversion script
Id: cif_fix_values 4268 2015-11-12 08:31:59Z antanas 

 Adding full bibliography for 7227408--7227410.cif.
;
_cod_original_cell_volume 9893(3)
_cod_original_sg_symbol_H-M C2/c
_cod_database_code 7227410

loop_
_symmetry_equiv_pos_as_xyz
'x, y, z'
'-x, y, -z+1/2'
'x+1/2, y+1/2, z'
'-x+1/2, y+1/2, -z+1/2'
'-x, -y, -z'
'x, -y, z-1/2'
'-x+1/2, -y+1/2, -z'
'x+1/2, -y+1/2, z-1/2'

loop_
_atom_site_label
_atom_site_type_symbol
_atom_site_fract_x
_atom_site_fract_y
_atom_site_fract_z
_atom_site_U_iso_or_equiv
_atom_site_adp_type
_atom_site_occupancy
_atom_site_symmetry_multiplicity
_atom_site_calc_flag
_atom_site_refinement_flags
N4 N 0.74888(14) 0.6716(4) 0.37834(19) 0.0370(9) Uani 1 1 d .
C1 C 1.12051(16) 0.6274(4) 0.7713(2) 0.0308(9) Uani 1 1 d .
C2 C 1.14799(17) 0.6002(5) 0.8321(2) 0.0362(10) Uani 1 1 d .
C3 C 1.13020(19) 0.5403(5) 0.8540(2) 0.0425(12) Uani 1 1 d .
H3 H 1.1489 0.5222 0.8939 0.051 Uiso 1 1 calc R
C4 C 1.0842(2) 0.5071(6) 0.8165(3) 0.0478(14) Uani 1 1 d .
H4 H 1.0721 0.4679 0.8313 0.057 Uiso 1 1 calc R
C5 C 1.05740(18) 0.5327(5) 0.7584(2) 0.0394(11) Uani 1 1 d .
H5 H 1.0268 0.5101 0.7337 0.047 Uiso 1 1 calc R
C6 C 1.07413(17) 0.5922(4) 0.7339(2) 0.0323(9) Uani 1 1 d .
C7 C 1.04239(17) 0.6069(4) 0.6709(2) 0.0320(9) Uani 1 1 d .
H7 H 1.0124 0.5828 0.6508 0.038 Uiso 1 1 calc R
C8 C 1.03316(15) 0.6692(4) 0.5512(2) 0.0282(9) Uani 1 1 d .
C9 C 1.00092(16) 0.6647(4) 0.4852(2) 0.0317(9) Uani 1 1 d .
H9A H 0.9991 0.7419 0.4700 0.038 Uiso 1 1 calc R
H9B H 1.0129 0.6110 0.4726 0.038 Uiso 1 1 calc R
C10 C 0.92440(16) 0.6232(4) 0.4007(2) 0.0323(10) Uani 1 1 d .
C11 C 0.88047(18) 0.5919(5) 0.3776(2) 0.0412(12) Uani 1 1 d .
H11 H 0.8745 0.5736 0.4026 0.049 Uiso 1 1 calc R
C12 C 0.84558(19) 0.5881(5) 0.3170(3) 0.0436(12) Uani 1 1 d .
H12 H 0.8158 0.5691 0.3009 0.052 Uiso 1 1 calc R
C13 C 0.85608(19) 0.6132(4) 0.2818(2) 0.0404(12) Uani 1 1 d .
C14 C 0.89972(19) 0.6411(5) 0.3038(2) 0.0390(11) Uani 1 1 d .
H14 H 0.9058 0.6563 0.2786 0.047 Uiso 1 1 calc R
C15 C 0.93421(18) 0.6460(4) 0.3641(2) 0.0369(11) Uani 1 1 d .
H15 H 0.9639 0.6645 0.3799 0.044 Uiso 1 1 calc R
C16 C 1.1247(2) 1.0847(5) 0.6825(3) 0.0488(14) Uani 1 1 d .
H16A H 1.1403 1.1105 0.6686 0.073 Uiso 1 1 calc R
H16B H 1.1346 1.1309 0.7159 0.073 Uiso 1 1 calc R
H16C H 1.0924 1.0938 0.6518 0.073 Uiso 1 1 calc R
C17 C 1.13556(17) 0.9590(4) 0.6998(2) 0.0342(10) Uani 1 1 d .
C18 C 1.2429(2) 0.6500(7) 0.7092(3) 0.0614(18) Uani 1 1 d .
H18A H 1.2614 0.7157 0.7158 0.092 Uiso 1 1 calc R
H18B H 1.2259 0.6226 0.6696 0.092 Uiso 1 1 calc R
H18C H 1.2622 0.5882 0.7361 0.092 Uiso 1 1 calc R
C19 C 1.21043(17) 0.6867(5) 0.7187(2) 0.0374(11) Uani 1 1 d .
C20 C 0.87999(16) 0.8395(4) 0.4556(2) 0.0294(9) Uani 1 1 d .
C21 C 0.91680(16) 0.9162(4) 0.4780(2) 0.0336(10) Uani 1 1 d .
C22 C 0.91066(18) 1.0309(4) 0.4600(2) 0.0373(11) Uani 1 1 d .
H22 H 0.9359 1.0787 0.4757 0.045 Uiso 1 1 calc R
C23 C 0.86669(18) 1.0753(5) 0.4182(2) 0.0393(11) Uani 1 1 d .
H23 H 0.8623 1.1527 0.4058 0.047 Uiso 1 1 calc R
C24 C 0.82994(18) 1.0037(5) 0.3956(2) 0.0372(11) Uani 1 1 d .
H24 H 0.8006 1.0332 0.3671 0.045 Uiso 1 1 calc R
C25 C 0.83526(16) 0.8873(4) 0.4141(2) 0.0324(10) Uani 1 1 d .
C26 C 0.79413(17) 0.8237(5) 0.3905(2) 0.0356(10) Uani 1 1 d .
H26 H 0.7664 0.8598 0.3609 0.043 Uiso 1 1 calc R
C27 C 0.75083(18) 0.5905(5) 0.4121(2) 0.0409(12) Uani 1 1 d .
C28 C 0.70893(18) 0.5189(6) 0.3866(3) 0.0487(14) Uani 1 1 d .
H28A H 0.7104 0.4471 0.3704 0.058 Uiso 1 1 calc R
H28B H 0.7082 0.4977 0.4178 0.058 Uiso 1 1 calc R
C29 C 0.62834(17) 0.5156(5) 0.3074(2) 0.0363(10) Uani 1 1 d .
C30 C 0.58998(17) 0.5735(5) 0.2593(2) 0.0378(11) Uani 1 1 d .
H30 H 0.5922 0.6512 0.2520 0.045 Uiso 1 1 calc R
C31 C 0.54860(19) 0.5161(5) 0.2224(2) 0.0418(12) Uani 1 1 d .
H31 H 0.5227 0.5549 0.1907 0.050 Uiso 1 1 calc R
C32 C 0.54635(19) 0.4000(5) 0.2335(3) 0.0427(12) Uani 1 1 d .
C33 C 0.5832(2) 0.3411(5) 0.2802(3) 0.0462(13) Uani 1 1 d .
H33 H 0.5806 0.2630 0.2867 0.055 Uiso 1 1 calc R
C34 C 0.62542(19) 0.3994(5) 0.3187(3) 0.0434(12) Uani 1 1 d .
H34 H 0.6510 0.3608 0.3511 0.052 Uiso 1 1 calc R
C35 C 0.9225(3) 0.8114(6) 0.6494(3) 0.0582(17) Uani 1 1 d .
H35A H 0.9467 0.7746 0.6860 0.087 Uiso 1 1 calc R
H35B H 0.8950 0.8101 0.6443 0.087 Uiso 1 1 calc R
H35C H 0.9307 0.8911 0.6497 0.087 Uiso 1 1 calc R
C36 C 0.9148(2) 0.7463(5) 0.5997(2) 0.0411(11) Uani 1 1 d .
C37 C 0.9139(2) 0.3070(5) 0.5324(4) 0.0571(17) Uani 1 1 d .
H37A H 0.9036 0.2833 0.5533 0.086 Uiso 1 1 calc R
H37B H 0.9458 0.2895 0.5558 0.086 Uiso 1 1 calc R
H37C H 0.8969 0.2655 0.4958 0.086 Uiso 1 1 calc R
C38 C 0.90643(19) 0.4382(5) 0.5205(3) 0.0413(11) Uani 1 1 d .
O6 O 1.19231(13) 0.6374(4) 0.86502(16) 0.0440(9) Uani 1 1 d .
C40 C 0.99522(18) 0.9432(5) 0.5630(3) 0.0495(15) Uani 1 1 d .
H40A H 1.0053 0.9894 0.5462 0.074 Uiso 1 1 calc R
H40B H 1.0204 0.8982 0.5953 0.074 Uiso 1 1 calc R
H40C H 0.9838 0.9939 0.5768 0.074 Uiso 1 1 calc R
C42 C 0.7866(3) 0.2307(10) 0.4471(4) 0.091(3) Uani 1 1 d .
H42A H 0.7722 0.1625 0.4226 0.136 Uiso 1 1 calc R
H42B H 0.8057 0.2667 0.4406 0.136 Uiso 1 1 calc R
H42C H 0.7635 0.2853 0.4375 0.136 Uiso 1 1 calc R
C43 C 0.8429(4) 0.0620(9) 0.5272(5) 0.109(4) Uani 1 1 d D
H43A H 0.8662 0.0464 0.5685 0.163 Uiso 1 1 calc R
H43B H 0.8563 0.0639 0.5088 0.163 Uiso 1 1 calc R
H43C H 0.8202 0.0014 0.5096 0.163 Uiso 1 1 calc R
N6 N 0.50303(19) 0.3372(5) 0.1920(3) 0.0578(14) Uani 1 1 d .
N1 N 1.05209(13) 0.6504(3) 0.64016(17) 0.0284(8) Uani 1 1 d .
N2 N 1.01649(13) 0.6519(3) 0.57847(17) 0.0292(8) Uani 1 1 d .
N3 N 0.81909(18) 0.6123(5) 0.2173(2) 0.0500(12) Uani 1 1 d .
N5 N 0.79253(13) 0.7216(4) 0.40677(19) 0.0338(9) Uani 1 1 d .
O23 O 0.46894(16) 0.3926(5) 0.1536(3) 0.0750(16) Uani 1 1 d .
O24 O 0.5021(2) 0.2326(6) 0.1969(3) 0.115(3) Uani 1 1 d .
O1 O 1.13926(11) 0.6848(3) 0.75174(14) 0.0320(7) Uani 1 1 d .
O2 O 1.10662(12) 0.8837(3) 0.66333(15) 0.0354(7) Uani 1 1 d .
O3 O 1.17241(12) 0.9353(3) 0.75005(16) 0.0395(8) Uani 1 1 d .
O4 O 1.16821(12) 0.6749(3) 0.67541(16) 0.0373(8) Uani 1 1 d .
O5 O 1.22664(13) 0.7233(4) 0.76845(17) 0.0462(10) Uani 1 1 d .
C39 C 1.2205(2) 0.6249(8) 0.9275(3) 0.066(2) Uani 1 1 d .
H39A H 1.2066 0.6653 0.9409 0.098 Uiso 1 1 calc R
H39B H 1.2501 0.6578 0.9461 0.098 Uiso 1 1 calc R
H39C H 1.2236 0.5433 0.9373 0.098 Uiso 1 1 calc R
O7 O 0.95646(11) 0.6280(3) 0.46140(15) 0.0337(7) Uani 1 1 d .
O8 O 0.78283(16) 0.5675(5) 0.1982(2) 0.0688(14) Uani 1 1 d .
O9 O 0.82643(18) 0.6548(5) 0.1862(2) 0.0655(13) Uani 1 1 d .
O10 O 0.88741(11) 0.7284(3) 0.47251(15) 0.0315(7) Uani 1 1 d .
O11 O 0.95950(11) 0.8653(3) 0.51912(16) 0.0375(8) Uani 1 1 d .
O12 O 0.66789(12) 0.5805(3) 0.34162(16) 0.0399(8) Uani 1 1 d .
O15 O 0.87472(14) 0.7071(4) 0.55958(18) 0.0447(9) Uani 1 1 d .
O16 O 0.94875(13) 0.7368(4) 0.60189(17) 0.0430(9) Uani 1 1 d .
O17 O 0.86612(14) 0.4744(4) 0.4875(2) 0.0526(11) Uani 1 1 d .
O18 O 0.94140(12) 0.5002(3) 0.54447(17) 0.0407(8) Uani 1 1 d .
O19 O 1.07438(11) 0.6869(3) 0.57543(15) 0.0349(7) Uani 1 1 d .
O20 O 0.78604(12) 0.5643(4) 0.46310(18) 0.0515(11) Uani 1 1 d .
O22 O 0.7851(3) 0.1621(11) 0.5257(5) 0.177(6) Uani 1 1 d .
S1 S 0.81853(14) 0.1914(3) 0.51816(19) 0.1239(12) Uani 1 1 d D
Zn1 Zn 1.113359(18) 0.71109(5) 0.66591(2) 0.03033(14) Uani 1 1 d .
Zn2 Zn 0.949720(18) 0.67217(5) 0.53975(2) 0.03091(14) Uani 1 1 d .
Zn3 Zn 1.194239(19) 0.78665(5) 0.79637(3) 0.03431(15) Uani 1 1 d .
Zn4 Zn 0.845014(19) 0.63503(6) 0.48225(3) 0.03606(16) Uani 1 1 d .

loop_
_atom_site_aniso_label
_atom_site_aniso_U_11
_atom_site_aniso_U_22
_atom_site_aniso_U_33
_atom_site_aniso_U_23
_atom_site_aniso_U_13
_atom_site_aniso_U_12
N4 0.0215(19) 0.042(2) 0.033(2) 0.0120(17) 0.0108(17) 0.0024(16)
C1 0.030(2) 0.028(2) 0.033(2) 0.0006(17) 0.019(2) 0.0011(17)
C2 0.031(2) 0.038(2) 0.033(2) 0.0038(19) 0.018(2) 0.005(2)
C3 0.041(3) 0.051(3) 0.033(3) 0.005(2) 0.022(2) 0.003(2)
C4 0.043(3) 0.058(4) 0.041(3) 0.010(3) 0.026(3) -0.001(3)
C5 0.034(3) 0.045(3) 0.037(3) 0.000(2) 0.021(2) -0.003(2)
C6 0.031(2) 0.030(2) 0.034(2) 0.0019(18) 0.020(2) 0.0002(18)
C7 0.029(2) 0.029(2) 0.031(2) -0.0007(17) 0.016(2) -0.0008(18)
C8 0.026(2) 0.027(2) 0.026(2) -0.0027(16) 0.0134(18) -0.0002(16)
C9 0.027(2) 0.034(2) 0.029(2) -0.0011(18) 0.016(2) -0.0017(18)
C10 0.029(2) 0.025(2) 0.029(2) -0.0006(16) 0.013(2) 0.0027(17)
C11 0.034(3) 0.042(3) 0.037(3) -0.008(2) 0.018(2) -0.006(2)
C12 0.034(3) 0.037(3) 0.043(3) -0.010(2) 0.017(2) -0.009(2)
C13 0.035(3) 0.030(2) 0.036(3) -0.0067(19) 0.013(2) 0.0011(19)
C14 0.043(3) 0.036(2) 0.029(2) -0.0016(19) 0.019(2) 0.003(2)
C15 0.034(3) 0.035(2) 0.034(3) -0.0012(19) 0.018(2) 0.0003(19)
C16 0.052(3) 0.031(3) 0.056(4) 0.001(2) 0.031(3) 0.001(2)
C17 0.032(2) 0.031(2) 0.041(3) 0.0000(19) 0.025(2) -0.0022(18)
C18 0.039(3) 0.083(5) 0.062(4) -0.008(4) 0.032(3) 0.008(3)
C19 0.029(2) 0.034(2) 0.042(3) 0.002(2) 0.019(2) 0.0059(19)
C20 0.026(2) 0.033(2) 0.028(2) 0.0028(17) 0.0167(19) 0.0024(17)
C21 0.029(2) 0.035(2) 0.033(2) 0.0037(18) 0.018(2) 0.0041(18)
C22 0.033(2) 0.031(2) 0.042(3) -0.001(2) 0.021(2) -0.0037(19)
C23 0.037(3) 0.030(2) 0.047(3) 0.006(2) 0.025(3) 0.001(2)
C24 0.030(2) 0.037(3) 0.038(3) 0.008(2) 0.019(2) 0.0052(19)
C25 0.027(2) 0.033(2) 0.029(2) 0.0041(18) 0.014(2) 0.0031(18)
C26 0.024(2) 0.037(2) 0.028(2) 0.0068(19) 0.0093(19) 0.0052(18)
C27 0.029(2) 0.047(3) 0.037(3) 0.007(2) 0.017(2) 0.000(2)
C28 0.027(3) 0.057(3) 0.046(3) 0.016(3) 0.016(2) -0.005(2)
C29 0.027(2) 0.047(3) 0.034(2) 0.001(2) 0.020(2) -0.001(2)
C30 0.029(2) 0.039(3) 0.042(3) 0.001(2) 0.021(2) 0.000(2)
C31 0.032(3) 0.049(3) 0.038(3) -0.001(2) 0.020(2) -0.001(2)
C32 0.033(3) 0.054(3) 0.041(3) -0.006(2) 0.024(2) -0.012(2)
C33 0.043(3) 0.047(3) 0.046(3) 0.000(2) 0.027(3) -0.009(2)
C34 0.038(3) 0.046(3) 0.045(3) 0.010(2) 0.026(3) 0.000(2)
C35 0.063(4) 0.064(4) 0.064(4) -0.017(3) 0.048(4) -0.009(3)
C36 0.041(3) 0.042(3) 0.039(3) 0.004(2) 0.026(3) 0.005(2)
C37 0.057(4) 0.035(3) 0.079(5) 0.006(3) 0.044(4) 0.000(3)
C38 0.040(3) 0.040(3) 0.044(3) -0.001(2) 0.027(3) 0.002(2)
O6 0.0304(19) 0.059(2) 0.0300(18) 0.0002(16) 0.0136(16) -0.0022(17)
C40 0.025(2) 0.044(3) 0.045(3) -0.006(2) 0.007(2) -0.002(2)
C42 0.087(7) 0.114(8) 0.058(5) 0.004(5) 0.041(5) 0.012(6)
C43 0.113(9) 0.095(8) 0.111(9) 0.035(7) 0.069(8) 0.009(7)
N6 0.045(3) 0.060(3) 0.055(3) -0.009(3) 0.026(3) -0.014(3)
N1 0.0255(18) 0.0242(17) 0.0274(19) -0.0009(14) 0.0133(16) -0.0005(14)
N2 0.0219(17) 0.0293(19) 0.0285(19) 0.0015(14) 0.0125(16) 0.0010(14)
N3 0.041(3) 0.047(3) 0.035(2) -0.006(2) 0.012(2) 0.003(2)
N5 0.0215(18) 0.039(2) 0.031(2) 0.0057(16) 0.0123(17) 0.0000(16)
O23 0.035(2) 0.072(3) 0.075(4) -0.014(3) 0.015(2) -0.014(2)
O24 0.074(4) 0.067(4) 0.105(5) 0.015(4) 0.012(4) -0.036(3)
O1 0.0290(16) 0.0354(17) 0.0265(16) -0.0002(13) 0.0155(14) -0.0042(13)
O2 0.0294(17) 0.0318(17) 0.0342(18) 0.0006(13) 0.0154(15) -0.0004(13)
O3 0.0268(17) 0.0370(19) 0.038(2) -0.0004(15) 0.0135(16) -0.0040(14)
O4 0.0278(17) 0.0423(19) 0.0359(19) -0.0040(15) 0.0177(16) -0.0007(14)
O5 0.0274(18) 0.063(3) 0.035(2) -0.0070(17) 0.0145(17) 0.0010(17)
C39 0.045(4) 0.094(6) 0.034(3) 0.008(3) 0.014(3) -0.004(4)
O7 0.0260(16) 0.0384(18) 0.0293(17) -0.0052(14) 0.0144(14) -0.0057(13)
O8 0.040(2) 0.081(4) 0.046(3) -0.014(2) 0.009(2) -0.011(2)
O9 0.061(3) 0.073(3) 0.035(2) 0.001(2) 0.018(2) -0.003(2)
O10 0.0229(15) 0.0291(16) 0.0340(17) 0.0065(13) 0.0145(14) 0.0034(12)
O11 0.0214(16) 0.0332(17) 0.041(2) -0.0023(14) 0.0119(15) -0.0006(13)
O12 0.0243(17) 0.047(2) 0.0333(19) 0.0037(15) 0.0114(15) -0.0025(15)
O15 0.037(2) 0.055(2) 0.040(2) 0.0021(17) 0.0237(19) -0.0021(17)
O16 0.0346(19) 0.052(2) 0.037(2) -0.0029(17) 0.0208(17) 0.0065(17)
O17 0.037(2) 0.039(2) 0.064(3) 0.0052(19) 0.024(2) -0.0039(17)
O18 0.0338(19) 0.0332(18) 0.045(2) 0.0026(15) 0.0209(17) -0.0008(14)
O19 0.0248(16) 0.0434(19) 0.0284(17) -0.0051(14) 0.0134(15) -0.0054(14)
O20 0.0256(18) 0.074(3) 0.037(2) 0.021(2) 0.0123(17) -0.0020(18)
O22 0.132(7) 0.277(13) 0.202(10) 0.163(10) 0.144(8) 0.092(8)
S1 0.139(3) 0.121(3) 0.153(3) 0.047(2) 0.113(3) 0.033(2)
Zn1 0.0243(3) 0.0310(3) 0.0278(3) -0.0021(2) 0.0131(2) -0.0038(2)
Zn2 0.0222(3) 0.0318(3) 0.0300(3) 0.0004(2) 0.0128(2) 0.0019(2)
Zn3 0.0220(3) 0.0377(3) 0.0295(3) -0.0045(2) 0.0103(2) -0.0015(2)
Zn4 0.0231(3) 0.0425(3) 0.0314(3) 0.0086(2) 0.0123(2) 0.0013(2)

loop_
_atom_type_symbol
_atom_type_description
_atom_type_scat_dispersion_real
_atom_type_scat_dispersion_imag
_atom_type_scat_source
C C 0.0033 0.0016 'International Tables Vol C Tables 4.2.6.8 and 6.1.1.4'
H H 0.0000 0.0000 'International Tables Vol C Tables 4.2.6.8 and 6.1.1.4'
N N 0.0061 0.0033 'International Tables Vol C Tables 4.2.6.8 and 6.1.1.4'
O O 0.0106 0.0060 'International Tables Vol C Tables 4.2.6.8 and 6.1.1.4'
S S 0.1246 0.1234 'International Tables Vol C Tables 4.2.6.8 and 6.1.1.4'
Zn Zn 0.2839 1.4301 'International Tables Vol C Tables 4.2.6.8 and 6.1.1.4'

loop_
_geom_angle_atom_site_label_1
_geom_angle_atom_site_label_2
_geom_angle_atom_site_label_3
_geom_angle
_geom_angle_site_symmetry_1
_geom_angle_site_symmetry_3
C27 N4 N5 110.9(4) . .
C27 N4 Zn3 126.4(4) . 8_465
N5 N4 Zn3 122.6(3) . 8_465
O1 C1 C2 119.3(4) . .
O1 C1 C6 123.0(4) . .
C2 C1 C6 117.7(4) . .
O6 C2 C3 124.8(5) . .
O6 C2 C1 113.9(5) . .
C3 C2 C1 121.3(5) . .
C2 C3 C4 120.2(5) . .
C5 C4 C3 119.4(5) . .
C4 C5 C6 122.4(5) . .
C1 C6 C5 119.0(5) . .
C1 C6 C7 124.7(4) . .
C5 C6 C7 116.2(4) . .
N1 C7 C6 125.5(4) . .
O19 C8 N2 126.2(4) . .
O19 C8 C9 115.2(4) . .
N2 C8 C9 118.6(4) . .
O7 C9 C8 112.0(4) . .
O7 C10 C15 123.8(5) . .
O7 C10 C11 115.5(5) . .
C15 C10 C11 120.7(5) . .
C10 C11 C12 119.8(6) . .
C13 C12 C11 118.3(5) . .
C12 C13 C14 122.9(5) . .
C12 C13 N3 118.8(5) . .
C14 C13 N3 118.3(5) . .
C13 C14 C15 118.6(5) . .
C10 C15 C14 119.7(5) . .
O2 C17 O3 124.5(5) . .
O2 C17 C16 117.6(5) . .
O3 C17 C16 117.9(5) . .
O5 C19 O4 125.1(5) . .
O5 C19 C18 118.3(5) . .
O4 C19 C18 116.6(5) . .
O10 C20 C21 120.7(4) . .
O10 C20 C25 122.6(4) . .
C21 C20 C25 116.7(4) . .
C22 C21 O11 123.4(5) . .
C22 C21 C20 122.6(5) . .
O11 C21 C20 114.0(4) . .
C21 C22 C23 120.0(5) . .
C24 C23 C22 119.3(5) . .
C23 C24 C25 121.9(5) . .
C24 C25 C20 119.5(4) . .
C24 C25 C26 116.7(4) . .
C20 C25 C26 123.7(4) . .
N5 C26 C25 125.3(4) . .
O20 C27 N4 124.9(5) . .
O20 C27 C28 116.6(5) . .
N4 C27 C28 118.4(5) . .
O12 C28 C27 112.1(5) . .
O12 C29 C34 123.8(5) . .
O12 C29 C30 115.8(5) . .
C34 C29 C30 120.4(5) . .
C31 C30 C29 120.3(5) . .
C30 C31 C32 118.8(5) . .
C33 C32 C31 122.3(5) . .
C33 C32 N6 119.0(6) . .
C31 C32 N6 118.6(5) . .
C32 C33 C34 119.3(5) . .
C29 C34 C33 118.9(5) . .
O16 C36 O15 126.7(5) . .
O16 C36 C35 116.5(5) . .
O15 C36 C35 116.8(5) . .
O17 C38 O18 125.7(5) . .
O17 C38 C37 117.4(5) . .
O18 C38 C37 116.9(5) . .
C2 O6 C39 116.7(5) . .
O24 N6 O23 121.9(6) . .
O24 N6 C32 119.2(6) . .
O23 N6 C32 118.8(6) . .
C7 N1 N2 116.6(4) . .
C7 N1 Zn1 130.1(3) . .
N2 N1 Zn1 113.2(3) . .
C8 N2 N1 110.6(4) . .
C8 N2 Zn2 123.9(3) . .
N1 N2 Zn2 123.2(3) . .
O8 N3 O9 123.8(5) . .
O8 N3 C13 117.4(6) . .
O9 N3 C13 118.8(5) . .
C26 N5 N4 117.7(4) . .
C26 N5 Zn4 126.8(3) . .
N4 N5 Zn4 113.9(3) . .
C1 O1 Zn3 128.6(3) . .
C1 O1 Zn1 129.2(3) . .
Zn3 O1 Zn1 101.55(15) . .
C17 O2 Zn1 128.5(3) . .
C17 O3 Zn3 130.8(3) . .
C19 O4 Zn1 131.8(4) . .
C19 O5 Zn3 129.5(3) . .
C10 O7 C9 115.8(4) . .
C20 O10 Zn2 121.1(3) . .
C20 O10 Zn4 122.7(3) . .
Zn2 O10 Zn4 103.18(15) . .
C21 O11 C40 115.7(4) . .
C21 O11 Zn2 108.9(3) . .
C40 O11 Zn2 123.6(3) . .
C29 O12 C28 116.7(4) . .
C36 O15 Zn4 133.1(4) . .
C36 O16 Zn2 127.5(4) . .
C38 O17 Zn4 127.3(4) . .
C38 O18 Zn2 132.2(4) . .
C8 O19 Zn1 110.6(3) . .
C27 O20 Zn4 111.5(3) . .
O22 S1 C43 102.8(6) . .
O22 S1 C42 104.5(6) . .
C43 S1 C42 108.5(6) . .
O4 Zn1 O2 108.29(16) . .
O4 Zn1 N1 146.38(16) . .
O2 Zn1 N1 103.41(15) . .
O4 Zn1 O1 99.71(15) . .
O2 Zn1 O1 97.98(15) . .
N1 Zn1 O1 86.53(15) . .
O4 Zn1 O19 88.33(15) . .
O2 Zn1 O19 96.54(15) . .
N1 Zn1 O19 77.09(15) . .
O1 Zn1 O19 160.23(14) . .
O4 Zn1 Zn3 76.60(11) . .
O2 Zn1 Zn3 77.03(10) . .
N1 Zn1 Zn3 122.14(12) . .
O1 Zn1 Zn3 38.16(9) . .
O19 Zn1 Zn3 160.53(10) . .
O10 Zn2 O18 104.18(14) . .
O10 Zn2 O16 94.99(15) . .
O18 Zn2 O16 101.44(17) . .
O10 Zn2 N2 149.77(16) . .
O18 Zn2 N2 92.66(15) . .
O16 Zn2 N2 106.21(17) . .
O10 Zn2 O11 74.15(13) . .
O18 Zn2 O11 168.91(16) . .
O16 Zn2 O11 89.65(16) . .
N2 Zn2 O11 84.49(14) . .
O1 Zn3 N4 141.57(18) . 8_566
O1 Zn3 O3 104.09(15) . .
N4 Zn3 O3 106.46(18) 8_566 .
O1 Zn3 O5 100.39(16) . .
N4 Zn3 O5 98.61(17) 8_566 .
O3 Zn3 O5 96.74(18) . .
O1 Zn3 Zn1 40.29(10) . .
N4 Zn3 Zn1 175.40(13) 8_566 .
O3 Zn3 Zn1 74.96(11) . .
O5 Zn3 Zn1 76.83(11) . .
O17 Zn4 O15 113.36(19) . .
O17 Zn4 N5 126.57(19) . .
O15 Zn4 N5 119.74(18) . .
O17 Zn4 O20 88.63(18) . .
O15 Zn4 O20 101.04(18) . .
N5 Zn4 O20 76.40(16) . .
O17 Zn4 O10 99.86(16) . .
O15 Zn4 O10 91.70(15) . .
N5 Zn4 O10 84.52(15) . .
O20 Zn4 O10 160.53(14) . .

loop_
_geom_bond_atom_site_label_1
_geom_bond_atom_site_label_2
_geom_bond_distance
_geom_bond_site_symmetry_2
N4 C27 1.329(7) .
N4 N5 1.416(6) .
N4 Zn3 1.993(4) 8_465
C1 O1 1.345(6) .
C1 C2 1.420(7) .
C1 C6 1.415(7) .
C2 O6 1.368(6) .
C2 C3 1.385(8) .
C3 C4 1.398(8) .
C4 C5 1.356(8) .
C5 C6 1.409(7) .
C6 C7 1.443(7) .
C7 N1 1.283(6) .
C8 O19 1.257(6) .
C8 N2 1.324(6) .
C8 C9 1.503(6) .
C9 O7 1.419(6) .
C10 O7 1.383(6) .
C10 C15 1.382(8) .
C10 C11 1.389(7) .
C11 C12 1.389(8) .
C12 C13 1.369(9) .
C13 C14 1.379(8) .
C13 N3 1.477(7) .
C14 C15 1.381(7) .
C16 C17 1.490(7) .
C17 O2 1.263(6) .
C17 O3 1.256(6) .
C18 C19 1.495(8) .
C19 O5 1.249(7) .
C19 O4 1.267(6) .
C20 O10 1.325(6) .
C20 C21 1.408(7) .
C20 C25 1.423(6) .
C21 C22 1.375(7) .
C21 O11 1.388(6) .
C22 C23 1.391(7) .
C23 C24 1.369(7) .
C24 C25 1.402(7) .
C25 C26 1.438(7) .
C26 N5 1.277(7) .
C27 O20 1.254(6) .
C27 C28 1.498(7) .
C28 O12 1.430(6) .
C29 O12 1.374(6) .
C29 C34 1.390(8) .
C29 C30 1.389(7) .
C30 C31 1.378(7) .
C31 C32 1.381(8) .
C32 C33 1.360(8) .
C32 N6 1.465(7) .
C33 C34 1.405(8) .
C35 C36 1.502(8) .
C36 O16 1.258(7) .
C36 O15 1.272(7) .
C37 C38 1.522(8) .
C38 O17 1.249(7) .
C38 O18 1.252(7) .
O6 C39 1.432(7) .
C40 O11 1.436(6) .
C42 S1 1.682(9) .
C43 S1 1.672(10) .
N6 O24 1.206(8) .
N6 O23 1.219(8) .
N1 N2 1.414(5) .
N1 Zn1 2.057(4) .
N2 Zn2 2.026(4) .
N3 O8 1.220(7) .
N3 O9 1.222(8) .
N5 Zn4 2.059(4) .
O1 Zn3 1.984(3) .
O1 Zn1 2.077(3) .
O2 Zn1 1.981(4) .
O3 Zn3 1.997(4) .
O4 Zn1 1.967(4) .
O5 Zn3 2.012(4) .
O10 Zn2 1.988(3) .
O10 Zn4 2.106(3) .
O11 Zn2 2.380(4) .
O15 Zn4 1.970(4) .
O16 Zn2 2.007(4) .
O17 Zn4 1.967(4) .
O18 Zn2 2.007(4) .
O19 Zn1 2.088(4) .
O20 Zn4 2.096(4) .
O22 S1 1.469(7) .
Zn1 Zn3 3.1463(18) .
Zn3 N4 1.993(4) 8_566
